data_4117148
loop_
_publ_author_name
'Fernando Canales'
'M. Concepci\'on Gimeno'
'Antonio Laguna'
'Peter G. Jones'

_publ_section_title
;
 Aurophilicity at Sulfur Centers. Synthesis and Reactivity of the Complex
 [S(Au2dppf)]; Formation of Polynuclear Sulfur-Centered Complexes. Crystal
 Structures of [S(Au2dppf)].2CHCl3, [(\m-Au2dppf){S(Au2dppf)}2](OTf)2.
 8CHCl3, and [S(AuPPh2Me)2(Au2dppf)](ClO4)2.3CH2Cl2
;
_journal_name_full 'Journal of the American Chemical Society'
_journal_page_first 4839
_journal_page_last 4845
_journal_paper_doi 10.1021/ja9517678
_journal_volume 118
_journal_year 1996
_chemical_formula_sum 'C112 H92 Au6 Cl24 F6 Fe3 O6 P6 S4'
_chemical_formula_weight 4162.08
_chemical_name_systematic
;
 ?
;
_space_group_IT_number 2
_symmetry_cell_setting triclinic
_symmetry_space_group_name_Hall '-P 1'
_symmetry_space_group_name_H-M 'P -1'
_atom_sites_solution_hydrogens geom
_atom_sites_solution_primary Patterson
_atom_sites_solution_secondary difmap
_audit_creation_method SHELXL
_cell_angle_alpha 88.83(2)
_cell_angle_beta 84.46(2)
_cell_angle_gamma 67.78(2)
_cell_formula_units_Z 2
_cell_length_a 15.177(3)
_cell_length_b 18.408(4)
_cell_length_c 27.894(8)
_cell_measurement_reflns_used 49
_cell_measurement_temperature 173(2)
_cell_measurement_theta_max 11
_cell_measurement_theta_min 5
_cell_volume 7179(3)
_computing_cell_refinement 'Siemens XSCANS'
_computing_data_collection 'Siemens XSCANS'
_computing_data_reduction 'Siemens XSCANS'
_computing_molecular_graphics 'Siemens XP'
_computing_publication_material SHELXL-93
_computing_structure_refinement 'SHELXL-93 (Sheldrick, 1993)'
_computing_structure_solution 'SHELXS-86 (Sheldrick, 1990)'
_diffrn_ambient_temperature 173(2)
_diffrn_measurement_device 'Siemens P4'
_diffrn_measurement_method \w-scans
_diffrn_radiation_monochromator graphite
_diffrn_radiation_source 'fine-focus sealed tube'
_diffrn_radiation_type MoK\a
_diffrn_radiation_wavelength 0.71073
_diffrn_reflns_av_R_equivalents 0.1804
_diffrn_reflns_av_sigmaI/netI 0.2844
_diffrn_reflns_limit_h_max 15
_diffrn_reflns_limit_h_min -14
_diffrn_reflns_limit_k_max 18
_diffrn_reflns_limit_k_min -17
_diffrn_reflns_limit_l_max 0
_diffrn_reflns_limit_l_min -28
_diffrn_reflns_number 15950
_diffrn_reflns_theta_max 21.50
_diffrn_reflns_theta_min 3.00
_diffrn_standards_decay_% 3
_diffrn_standards_interval_count 247
_diffrn_standards_number 3
_exptl_absorpt_coefficient_mu 7.025
_exptl_absorpt_correction_T_max 0.600
_exptl_absorpt_correction_T_min 0.177
_exptl_absorpt_correction_type SHELXA
_exptl_crystal_colour yellow
_exptl_crystal_density_diffrn 1.925
_exptl_crystal_description tablet
_exptl_crystal_F_000 3960
_exptl_crystal_size_max 0.45
_exptl_crystal_size_mid 0.25
_exptl_crystal_size_min 0.10
_refine_diff_density_max 1.883
_refine_diff_density_min -1.226
_refine_diff_density_rms 0.242
_refine_ls_extinction_method none
_refine_ls_goodness_of_fit_all 0.865
_refine_ls_goodness_of_fit_obs 1.130
_refine_ls_hydrogen_treatment riding
_refine_ls_matrix_type full
_refine_ls_number_parameters 556
_refine_ls_number_reflns 15872
_refine_ls_number_restraints 403
_refine_ls_restrained_S_all 0.870
_refine_ls_restrained_S_obs 1.113
_refine_ls_R_factor_all 0.1907
_refine_ls_R_factor_obs 0.0786
_refine_ls_shift/esd_max 0.499
_refine_ls_shift/esd_mean 0.014
_refine_ls_structure_factor_coef Fsqd
_refine_ls_weighting_details 'w=1/[\s^2^(Fo^2^)+(0.0898P)^2^+0.0000P] where P=(Fo^2^+2Fc^2^)/3'
_refine_ls_weighting_scheme calc
_refine_ls_wR_factor_all 0.2178
_refine_ls_wR_factor_obs 0.1783
_reflns_number_observed 6481
_reflns_number_total 15877
_reflns_observed_criterion >2sigma(I)
_cod_data_source_file ja9517678_2.cif
_cod_data_source_block repent
_cod_depositor_comments
;
The following automatic conversions were performed:

'_refine_ls_weighting_scheme' value 'calc
w=1/[\s^2^(Fo^2^)+(0.0898P)^2^+0.0000P] where P=(Fo^2^+2Fc^2^)/3' was
changed to 'calc'. New tag '_refine_ls_weighting_details' was
created. The value of the new tag was set to
'w=1/[\s^2^(Fo^2^)+(0.0898P)^2^+0.0000P] where P=(Fo^2^+2Fc^2^)/3'.

Automatic conversion script
Id: cif_fix_values 3143 2015-03-26 13:38:13Z robertas 
;
_cod_original_cell_volume 7179.5(29)
_cod_database_code 4117148

loop_
_symmetry_equiv_pos_as_xyz
'x, y, z'
'-x, -y, -z'

loop_
_atom_site_aniso_label
_atom_site_aniso_U_11
_atom_site_aniso_U_22
_atom_site_aniso_U_33
_atom_site_aniso_U_23
_atom_site_aniso_U_13
_atom_site_aniso_U_12
Au1 0.0356(9) 0.0516(11) 0.0403(8) 0.0049(7) -0.0058(7) -0.0169(8)
Au2 0.0424(10) 0.0512(11) 0.0365(8) 0.0041(7) -0.0067(7) -0.0172(8)
Au3 0.0409(10) 0.0383(10) 0.0456(8) -0.0008(7) -0.0061(7) -0.0114(8)
Au4 0.0425(10) 0.0404(10) 0.0385(8) -0.0008(7) -0.0057(7) -0.0166(8)
Au5 0.0480(10) 0.0407(10) 0.0369(8) 0.0002(7) -0.0051(7) -0.0179(8)
Au6 0.0350(9) 0.0384(10) 0.0466(8) 0.0011(7) -0.0061(7) -0.0140(8)
S1 0.026(5) 0.047(5) 0.039(4) -0.002(4) -0.004(4) -0.010(5)
S2 0.029(5) 0.038(5) 0.046(4) -0.004(3) 0.003(4) -0.012(4)
Fe1 0.050(4) 0.070(4) 0.054(3) 0.005(3) -0.016(3) -0.015(3)
Fe2 0.066(4) 0.042(4) 0.049(3) -0.007(3) -0.004(3) -0.022(3)
Fe3 0.079(4) 0.041(4) 0.049(3) 0.002(3) -0.004(3) -0.029(3)
P1 0.035(5) 0.074(8) 0.044(5) 0.000(5) -0.006(4) -0.021(5)
P2 0.054(7) 0.056(7) 0.036(5) 0.007(5) -0.006(4) -0.015(6)
P3 0.058(7) 0.038(5) 0.049(6) 0.001(4) -0.012(5) -0.011(5)
P4 0.052(7) 0.046(5) 0.040(5) -0.013(4) -0.004(5) -0.013(5)
P5 0.054(7) 0.048(6) 0.038(5) 0.004(4) -0.011(5) -0.018(5)
P6 0.039(6) 0.058(8) 0.061(6) 0.013(5) -0.013(5) -0.022(5)

loop_
_atom_site_label
_atom_site_type_symbol
_atom_site_fract_x
_atom_site_fract_y
_atom_site_fract_z
_atom_site_U_iso_or_equiv
_atom_site_thermal_displace_type
_atom_site_occupancy
_atom_site_calc_flag
_atom_site_refinement_flags
Au1 Au 0.34565(10) 0.54672(9) 0.19953(5) 0.0423(4) Uani 1 d U
Au2 Au 0.42135(10) 0.61427(9) 0.11767(4) 0.0434(4) Uani 1 d U
Au3 Au 0.45474(10) 0.66095(9) 0.22412(5) 0.0425(4) Uani 1 d U
Au4 Au 0.42981(10) 0.43512(9) 0.27332(5) 0.0401(4) Uani 1 d U
Au5 Au 0.42407(10) 0.43725(9) 0.37824(4) 0.0414(4) Uani 1 d U
Au6 Au 0.50777(10) 0.55701(9) 0.32179(5) 0.0398(4) Uani 1 d U
S1 S 0.5009(6) 0.5428(5) 0.1809(3) 0.038(2) Uani 1 d U
S2 S 0.3610(6) 0.5429(5) 0.3280(3) 0.038(2) Uani 1 d U
Fe1 Fe 0.1280(4) 0.6534(4) 0.1045(2) 0.060(2) Uani 1 d .
Fe2 Fe 0.5520(4) 0.1973(3) 0.3254(2) 0.052(2) Uani 1 d .
Fe3 Fe 0.5991(4) 0.7710(3) 0.3195(2) 0.055(2) Uani 1 d .
P1 P 0.1934(7) 0.5546(7) 0.2082(3) 0.051(3) Uani 1 d U
P2 P 0.3306(7) 0.6818(6) 0.0594(3) 0.050(3) Uani 1 d U
P3 P 0.4134(7) 0.7847(6) 0.2528(3) 0.050(3) Uani 1 d U
P4 P 0.5040(7) 0.3206(6) 0.2302(3) 0.048(3) Uani 1 d U
P5 P 0.4803(7) 0.3264(6) 0.4218(3) 0.047(3) Uani 1 d U
P6 P 0.6476(7) 0.5691(6) 0.3333(3) 0.051(3) Uani 1 d U
C11 C 0.1108(18) 0.6352(14) 0.2426(8) 0.057(10) Uiso 1 d GU
C12 C 0.0182(21) 0.6404(15) 0.2568(9) 0.081(13) Uiso 1 d GU
H12 H -0.0021(30) 0.6001(20) 0.2477(13) 0.097 Uiso 1 calc R
C13 C -0.0447(15) 0.7044(19) 0.2842(10) 0.097(14) Uiso 1 d GU
H13 H -0.1080(17) 0.7080(27) 0.2939(14) 0.116 Uiso 1 calc R
C14 C -0.0150(21) 0.7633(15) 0.2975(9) 0.109(16) Uiso 1 d GU
H14 H -0.0580(28) 0.8071(19) 0.3163(13) 0.131 Uiso 1 calc R
C15 C 0.0776(23) 0.7581(15) 0.2834(10) 0.096(14) Uiso 1 d GU
H15 H 0.0978(33) 0.7983(19) 0.2924(14) 0.116 Uiso 1 calc R
C16 C 0.1405(16) 0.6941(18) 0.2559(9) 0.079(12) Uiso 1 d GU
H16 H 0.2037(18) 0.6905(26) 0.2462(13) 0.094 Uiso 1 calc R
C21 C 0.1725(18) 0.4708(13) 0.2365(9) 0.070(12) Uiso 1 d GU
C22 C 0.1650(18) 0.4124(17) 0.2083(7) 0.070(12) Uiso 1 d GU
H22 H 0.1650(27) 0.4180(24) 0.1744(7) 0.084 Uiso 1 calc R
C23 C 0.1575(19) 0.3459(14) 0.2298(10) 0.087(13) Uiso 1 d GU
H23 H 0.1524(28) 0.3060(19) 0.2105(13) 0.104 Uiso 1 calc R
C24 C 0.1576(20) 0.3378(14) 0.2794(10) 0.105(15) Uiso 1 d GU
H24 H 0.1524(29) 0.2923(17) 0.2941(14) 0.126 Uiso 1 calc R
C25 C 0.1651(18) 0.3962(17) 0.3076(7) 0.076(12) Uiso 1 d GU
H25 H 0.1651(27) 0.3906(24) 0.3416(7) 0.092 Uiso 1 calc R
C26 C 0.1725(18) 0.4627(14) 0.2862(9) 0.064(11) Uiso 1 d GU
H26 H 0.1777(27) 0.5026(18) 0.3055(12) 0.077 Uiso 1 calc R
C31 C 0.3566(19) 0.7634(12) 0.0381(8) 0.052(10) Uiso 1 d GU
C32 C 0.2848(14) 0.8296(15) 0.0223(8) 0.050(10) Uiso 1 d GU
H32 H 0.2209(15) 0.8321(22) 0.0241(12) 0.060 Uiso 1 calc R
C33 C 0.3066(19) 0.8921(12) 0.0037(8) 0.088(13) Uiso 1 d GU
H33 H 0.2575(24) 0.9373(15) -0.0071(12) 0.105 Uiso 1 calc R
C34 C 0.4001(22) 0.8885(15) 0.0010(9) 0.092(14) Uiso 1 d GU
H34 H 0.4149(31) 0.9313(19) -0.0117(13) 0.110 Uiso 1 calc R
C35 C 0.4718(15) 0.8224(19) 0.0169(9) 0.100(15) Uiso 1 d GU
H35 H 0.5357(17) 0.8199(26) 0.0150(14) 0.120 Uiso 1 calc R
C36 C 0.4501(16) 0.7598(14) 0.0354(9) 0.082(13) Uiso 1 d GU
H36 H 0.4991(21) 0.7146(18) 0.0463(13) 0.098 Uiso 1 calc R
C41 C 0.3390(17) 0.6230(14) 0.0073(7) 0.042(9) Uiso 1 d GU
C42 C 0.3073(18) 0.6597(12) -0.0353(9) 0.079(12) Uiso 1 d GU
H42 H 0.2858(26) 0.7152(12) -0.0374(13) 0.094 Uiso 1 calc R
C43 C 0.3070(19) 0.6151(17) -0.0749(7) 0.101(15) Uiso 1 d GU
H43 H 0.2854(27) 0.6402(23) -0.1041(9) 0.122 Uiso 1 calc R
C44 C 0.3385(19) 0.5339(16) -0.0719(8) 0.089(14) Uiso 1 d GU
H44 H 0.3383(28) 0.5035(22) -0.0990(10) 0.107 Uiso 1 calc R
C45 C 0.3702(18) 0.4973(11) -0.0293(10) 0.081(13) Uiso 1 d GU
H45 H 0.3917(27) 0.4418(11) -0.0273(14) 0.097 Uiso 1 calc R
C46 C 0.3705(17) 0.5418(14) 0.0103(7) 0.063(11) Uiso 1 d GU
H46 H 0.3921(25) 0.5167(19) 0.0394(9) 0.075 Uiso 1 calc R
C51 C 0.3639(17) 0.8514(13) 0.2041(7) 0.047(9) Uiso 1 d GU
C52 C 0.4195(14) 0.8838(15) 0.1756(9) 0.068(11) Uiso 1 d GU
H52 H 0.4817(16) 0.8765(23) 0.1836(13) 0.082 Uiso 1 calc R
C53 C 0.3839(19) 0.9270(15) 0.1355(9) 0.101(15) Uiso 1 d GU
H53 H 0.4219(26) 0.9492(22) 0.1160(12) 0.121 Uiso 1 calc R
C54 C 0.2928(20) 0.9378(14) 0.1239(7) 0.087(13) Uiso 1 d GU
H54 H 0.2685(28) 0.9673(20) 0.0965(10) 0.104 Uiso 1 calc R
C55 C 0.2373(15) 0.9053(15) 0.1524(9) 0.078(12) Uiso 1 d GU
H55 H 0.1750(17) 0.9127(23) 0.1445(13) 0.093 Uiso 1 calc R
C56 C 0.2728(17) 0.8621(14) 0.1925(8) 0.072(12) Uiso 1 d GU
H56 H 0.2349(23) 0.8400(21) 0.2120(12) 0.087 Uiso 1 calc R
C61 C 0.3269(14) 0.8135(16) 0.3021(7) 0.047(9) Uiso 1 d GU
C62 C 0.2878(19) 0.8928(14) 0.3146(9) 0.086(13) Uiso 1 d GU
H62 H 0.3106(27) 0.9284(19) 0.2976(12) 0.104 Uiso 1 calc R
C63 C 0.2154(19) 0.9200(12) 0.3521(9) 0.086(13) Uiso 1 d GU
H63 H 0.1888(27) 0.9742(13) 0.3606(14) 0.103 Uiso 1 calc R
C64 C 0.1821(15) 0.8678(17) 0.3770(7) 0.079(12) Uiso 1 d GU
H64 H 0.1326(20) 0.8864(24) 0.4025(10) 0.095 Uiso 1 calc R
C65 C 0.2211(18) 0.7885(16) 0.3644(8) 0.082(13) Uiso 1 d GU
H65 H 0.1983(26) 0.7529(21) 0.3814(12) 0.099 Uiso 1 calc R
C66 C 0.2935(17) 0.7613(12) 0.3270(8) 0.056(10) Uiso 1 d GU
H66 H 0.3202(25) 0.7071(12) 0.3184(12) 0.067 Uiso 1 calc R
C71 C 0.6263(13) 0.3000(15) 0.2147(8) 0.043(9) Uiso 1 d GU
C72 C 0.6819(18) 0.2363(13) 0.1849(8) 0.055(10) Uiso 1 d GU
H72 H 0.6531(26) 0.2055(18) 0.1707(11) 0.066 Uiso 1 calc R
C73 C 0.7797(18) 0.2178(13) 0.1759(8) 0.095(14) Uiso 1 d GU
H73 H 0.8177(24) 0.1743(17) 0.1555(11) 0.114 Uiso 1 calc R
C74 C 0.8220(13) 0.2629(17) 0.1967(9) 0.089(14) Uiso 1 d GU
H74 H 0.8888(13) 0.2503(24) 0.1906(13) 0.107 Uiso 1 calc R
C75 C 0.7664(18) 0.3266(15) 0.2265(9) 0.069(12) Uiso 1 d GU
H75 H 0.7952(26) 0.3575(20) 0.2407(12) 0.083 Uiso 1 calc R
C76 C 0.6685(18) 0.3451(12) 0.2355(7) 0.070(11) Uiso 1 d GU
H76 H 0.6305(24) 0.3886(16) 0.2558(11) 0.084 Uiso 1 calc R
C81 C 0.4598(16) 0.3178(14) 0.1725(6) 0.051(10) Uiso 1 d GU
C82 C 0.4872(15) 0.3533(14) 0.1325(8) 0.057(10) Uiso 1 d GU
H82 H 0.5314(21) 0.3780(19) 0.1349(12) 0.068 Uiso 1 calc R
C83 C 0.4498(18) 0.3526(14) 0.0890(7) 0.077(12) Uiso 1 d GU
H83 H 0.4685(25) 0.3769(20) 0.0617(9) 0.092 Uiso 1 calc R
C84 C 0.3851(18) 0.3165(15) 0.0856(6) 0.081(13) Uiso 1 d GU
H84 H 0.3595(25) 0.3161(22) 0.0558(8) 0.097 Uiso 1 calc R
C85 C 0.3577(15) 0.2810(14) 0.1256(9) 0.065(11) Uiso 1 d GU
H85 H 0.3135(21) 0.2563(20) 0.1232(12) 0.078 Uiso 1 calc R
C86 C 0.3951(16) 0.2817(13) 0.1691(7) 0.051(10) Uiso 1 d GU
H86 H 0.3764(23) 0.2574(19) 0.1964(9) 0.061 Uiso 1 calc R
C91 C 0.3877(16) 0.2941(14) 0.4438(8) 0.038(8) Uiso 1 d GU
C92 C 0.4028(14) 0.2371(13) 0.4789(8) 0.063(11) Uiso 1 d GU
H92 H 0.4640(16) 0.2135(19) 0.4906(12) 0.075 Uiso 1 calc R
C93 C 0.3285(19) 0.2147(13) 0.4971(7) 0.066(11) Uiso 1 d GU
H93 H 0.3389(27) 0.1757(17) 0.5211(10) 0.079 Uiso 1 calc R
C94 C 0.2391(16) 0.2492(16) 0.4801(9) 0.089(13) Uiso 1 d GU
H94 H 0.1883(21) 0.2338(23) 0.4924(13) 0.107 Uiso 1 calc R
C95 C 0.2239(14) 0.3062(16) 0.4449(10) 0.103(15) Uiso 1 d GU
H95 H 0.1627(16) 0.3298(22) 0.4333(14) 0.124 Uiso 1 calc R
C96 C 0.2982(19) 0.3286(13) 0.4268(8) 0.082(13) Uiso 1 d GU
H96 H 0.2878(26) 0.3676(17) 0.4028(10) 0.099 Uiso 1 calc R
C101 C 0.5396(15) 0.3318(13) 0.4747(6) 0.042(9) Uiso 1 d GU
C102 C 0.5008(12) 0.4006(11) 0.5023(7) 0.041(9) Uiso 1 d GU
H102 H 0.4460(16) 0.4426(14) 0.4931(10) 0.050 Uiso 1 calc R
C103 C 0.5421(15) 0.4078(11) 0.5434(7) 0.048(9) Uiso 1 d GU
H103 H 0.5155(21) 0.4548(13) 0.5622(9) 0.058 Uiso 1 calc R
C104 C 0.6222(14) 0.3463(13) 0.5568(6) 0.042(9) Uiso 1 d GU
H104 H 0.6505(20) 0.3513(18) 0.5849(8) 0.050 Uiso 1 calc R
C105 C 0.6611(13) 0.2775(11) 0.5292(8) 0.066(11) Uiso 1 d GU
H105 H 0.7159(17) 0.2355(14) 0.5384(11) 0.079 Uiso 1 calc R
C106 C 0.6198(15) 0.2703(11) 0.4881(7) 0.056(10) Uiso 1 d GU
H106 H 0.6463(22) 0.2233(13) 0.4692(10) 0.068 Uiso 1 calc R
C111 C 0.7427(15) 0.5375(14) 0.2856(6) 0.039(9) Uiso 1 d GU
C112 C 0.8375(17) 0.5086(15) 0.2960(6) 0.078(12) Uiso 1 d GU
H112 H 0.8521(23) 0.5045(22) 0.3286(7) 0.093 Uiso 1 calc R
C113 C 0.9108(13) 0.4857(14) 0.2589(9) 0.065(11) Uiso 1 d GU
H113 H 0.9756(14) 0.4660(21) 0.2660(12) 0.078 Uiso 1 calc R
C114 C 0.8895(15) 0.4917(14) 0.2113(7) 0.066(11) Uiso 1 d GU
H114 H 0.9396(18) 0.4760(21) 0.1859(9) 0.079 Uiso 1 calc R
C115 C 0.7947(17) 0.5206(14) 0.2008(6) 0.071(12) Uiso 1 d GU
H115 H 0.7801(23) 0.5247(21) 0.1682(6) 0.085 Uiso 1 calc R
C116 C 0.7213(13) 0.5435(13) 0.2380(8) 0.051(10) Uiso 1 d GU
H116 H 0.6566(14) 0.5632(20) 0.2308(11) 0.061 Uiso 1 calc R
C121 C 0.6950(17) 0.5091(15) 0.3836(7) 0.060(11) Uiso 1 d GU
C122 C 0.7188(18) 0.5376(12) 0.4241(9) 0.063(11) Uiso 1 d GU
H122 H 0.7129(27) 0.5908(13) 0.4257(14) 0.076 Uiso 1 calc R
C123 C 0.7513(18) 0.4883(16) 0.4625(7) 0.095(14) Uiso 1 d GU
H123 H 0.7676(26) 0.5078(22) 0.4902(9) 0.114 Uiso 1 calc R
C124 C 0.7599(18) 0.4105(15) 0.4602(8) 0.065(11) Uiso 1 d GU
H124 H 0.7821(26) 0.3768(20) 0.4864(10) 0.078 Uiso 1 calc R
C125 C 0.7360(19) 0.3820(12) 0.4197(10) 0.092(14) Uiso 1 d GU
H125 H 0.7419(28) 0.3289(13) 0.4182(14) 0.110 Uiso 1 calc R
C126 C 0.7036(18) 0.4313(16) 0.3814(8) 0.084(13) Uiso 1 d GU
H126 H 0.6873(27) 0.4118(22) 0.3537(10) 0.101 Uiso 1 calc R
C131 C 0.1516(17) 0.5624(16) 0.1479(7) 0.062(11) Uiso 1 d GU
C132 C 0.2097(13) 0.5327(15) 0.1043(9) 0.067(11) Uiso 1 d GU
H132 H 0.2774(14) 0.5075(23) 0.1009(13) 0.081 Uiso 1 calc R
C133 C 0.1489(18) 0.5472(16) 0.0666(7) 0.072(12) Uiso 1 d GU
H133 H 0.1688(26) 0.5335(24) 0.0336(7) 0.087 Uiso 1 calc R
C134 C 0.0532(16) 0.5859(15) 0.0870(8) 0.061(11) Uiso 1 d GU
H134 H -0.0023(19) 0.6026(24) 0.0700(11) 0.073 Uiso 1 calc R
C135 C 0.0548(15) 0.5953(15) 0.1373(7) 0.047(9) Uiso 1 d GU
H135 H 0.0007(19) 0.6194(22) 0.1598(10) 0.057 Uiso 1 calc R
C136 C 0.2093(13) 0.7170(15) 0.0801(8) 0.057(10) Uiso 1 d GU
C137 C 0.1292(18) 0.7333(15) 0.0532(6) 0.052(10) Uiso 1 d GU
H137 H 0.1315(26) 0.7269(23) 0.0194(6) 0.062 Uiso 1 calc R
C138 C 0.0453(14) 0.7607(16) 0.0859(9) 0.078(12) Uiso 1 d GU
H138 H -0.0185(15) 0.7759(24) 0.0777(13) 0.094 Uiso 1 calc R
C139 C 0.0734(16) 0.7614(15) 0.1329(7) 0.058(10) Uiso 1 d GU
H139 H 0.0318(22) 0.7772(24) 0.1618(9) 0.069 Uiso 1 calc R
C140 C 0.1748(17) 0.7344(15) 0.1293(7) 0.057(10) Uiso 1 d GU
H140 H 0.2128(23) 0.7289(24) 0.1553(9) 0.068 Uiso 1 calc R
C141 C 0.4896(17) 0.2399(13) 0.2639(8) 0.044(9) Uiso 1 d GU
C142 C 0.4194(15) 0.2494(12) 0.3033(8) 0.048(9) Uiso 1 d GU
H142 H 0.3712(21) 0.2976(14) 0.3149(12) 0.058 Uiso 1 calc R
C143 C 0.4340(17) 0.1741(15) 0.3226(7) 0.063(11) Uiso 1 d GU
H143 H 0.3973(23) 0.1632(22) 0.3492(10) 0.076 Uiso 1 calc R
C144 C 0.5132(18) 0.1181(11) 0.2950(9) 0.061(11) Uiso 1 d GU
H144 H 0.5387(26) 0.0631(11) 0.2999(13) 0.073 Uiso 1 calc R
C145 C 0.5476(15) 0.1587(14) 0.2587(7) 0.058(10) Uiso 1 d GU
H145 H 0.6001(19) 0.1356(20) 0.2351(10) 0.070 Uiso 1 calc R
C146 C 0.5638(15) 0.2495(13) 0.3880(7) 0.043(9) Uiso 1 d GU
C147 C 0.6243(18) 0.2625(12) 0.3496(8) 0.052(10) Uiso 1 d GU
H147 H 0.6230(27) 0.3122(14) 0.3388(12) 0.063 Uiso 1 calc R
C148 C 0.6871(15) 0.1883(16) 0.3300(7) 0.072(12) Uiso 1 d GU
H148 H 0.7351(21) 0.1796(23) 0.3039(10) 0.086 Uiso 1 calc R
C149 C 0.6654(17) 0.1294(11) 0.3564(9) 0.056(10) Uiso 1 d GU
H149 H 0.6964(25) 0.0744(11) 0.3510(13) 0.068 Uiso 1 calc R
C150 C 0.5892(16) 0.1672(14) 0.3922(7) 0.051(10) Uiso 1 d GU
H150 H 0.5603(24) 0.1419(20) 0.4150(10) 0.061 Uiso 1 calc R
C151 C 0.5153(15) 0.8077(17) 0.2644(9) 0.061(11) Uiso 1 d GU
C152 C 0.5201(16) 0.8711(14) 0.2908(9) 0.067(11) Uiso 1 d GU
H152 H 0.4677(21) 0.9109(19) 0.3082(12) 0.080 Uiso 1 calc R
C153 C 0.6168(19) 0.8646(14) 0.2866(9) 0.069(11) Uiso 1 d GU
H153 H 0.6405(28) 0.8992(19) 0.3008(13) 0.083 Uiso 1 calc R
C154 C 0.6718(13) 0.7972(15) 0.2577(9) 0.059(10) Uiso 1 d GU
H154 H 0.7388(14) 0.7788(23) 0.2490(13) 0.071 Uiso 1 calc R
C155 C 0.6091(19) 0.7621(13) 0.2440(8) 0.052(10) Uiso 1 d GU
H155 H 0.6268(27) 0.7161(16) 0.2245(11) 0.063 Uiso 1 calc R
C156 C 0.6298(21) 0.6643(13) 0.3545(9) 0.056(10) Uiso 1 d GU
C157 C 0.5389(17) 0.7185(18) 0.3733(9) 0.065(11) Uiso 1 d GU
H157 H 0.4800(20) 0.7112(26) 0.3739(15) 0.079 Uiso 1 calc R
C158 C 0.5513(20) 0.7853(14) 0.3911(10) 0.092(14) Uiso 1 d GU
H158 H 0.5022(27) 0.8307(18) 0.4057(14) 0.110 Uiso 1 calc R
C159 C 0.6499(23) 0.7725(17) 0.3834(10) 0.093(14) Uiso 1 d GU
H159 H 0.6784(33) 0.8078(23) 0.3918(16) 0.112 Uiso 1 calc R
C160 C 0.6985(15) 0.6977(18) 0.3607(10) 0.080(13) Uiso 1 d GU
H160 H 0.7652(16) 0.6741(26) 0.3514(15) 0.096 Uiso 1 calc R
C201 C 0.3631(20) 0.0174(18) 0.4582(11) 0.103(16) Uiso 1 d D
H201 H 0.3445(20) 0.0522(18) 0.4875(11) 0.124 Uiso 1 calc R
Cl1 Cl 0.2952(10) 0.0603(9) 0.4099(5) 0.142(6) Uiso 1 d D
Cl2 Cl 0.4812(9) -0.0055(8) 0.4352(5) 0.115(5) Uiso 1 d D
Cl3 Cl 0.3461(10) -0.0709(9) 0.4682(5) 0.128(5) Uiso 1 d D
C202 C 0.0194(21) 0.0609(16) 0.0630(10) 0.083(14) Uiso 1 d D
H202 H 0.0697(21) 0.0622(16) 0.0375(10) 0.099 Uiso 1 calc R
Cl4 Cl -0.0954(13) 0.1260(10) 0.0530(6) 0.179(7) Uiso 1 d D
Cl5 Cl 0.0128(12) -0.0306(9) 0.0693(6) 0.154(6) Uiso 1 d D
Cl6 Cl 0.0359(10) 0.0881(8) 0.1207(5) 0.118(5) Uiso 1 d D
C203 C 0.7289(18) 0.7063(17) 0.0956(9) 0.063(11) Uiso 1 d D
H203 H 0.7136(18) 0.7555(17) 0.0766(9) 0.075 Uiso 1 calc R
Cl7 Cl 0.7892(12) 0.6222(11) 0.0595(6) 0.173(7) Uiso 1 d D
Cl8 Cl 0.6276(9) 0.6951(9) 0.1220(5) 0.125(5) Uiso 1 d D
Cl9 Cl 0.8034(9) 0.7026(8) 0.1409(4) 0.113(5) Uiso 1 d D
C204 C 0.9959(21) 0.3510(20) 0.5834(11) 0.110(17) Uiso 1 d D
H204 H 1.0342(21) 0.2957(20) 0.5919(11) 0.133 Uiso 1 calc R
Cl10 Cl 0.9866(16) 0.3681(15) 0.5209(7) 0.243(11) Uiso 1 d D
Cl11 Cl 1.0395(14) 0.4207(14) 0.6003(7) 0.219(9) Uiso 1 d D
Cl12 Cl 0.8739(11) 0.3877(10) 0.6076(5) 0.150(6) Uiso 1 d D
C205 C 0.6480(23) -0.0005(20) 0.1262(13) 0.221(35) Uiso 1 d D
H205 H 0.6561(23) -0.0328(20) 0.0965(13) 0.265 Uiso 1 calc R
Cl13 Cl 0.6310(14) -0.0473(11) 0.1798(7) 0.192(8) Uiso 1 d D
Cl14 Cl 0.7427(13) 0.0298(12) 0.1316(7) 0.201(9) Uiso 1 d D
Cl15 Cl 0.5490(12) 0.0887(11) 0.1284(7) 0.183(8) Uiso 1 d D
C206 C -0.0383(28) 0.2885(20) 0.3796(13) 0.216(34) Uiso 1 d D
H206 H -0.0898(28) 0.2825(20) 0.4025(13) 0.259 Uiso 1 calc R
Cl16 Cl 0.0742(22) 0.2142(15) 0.3838(11) 0.352(18) Uiso 1 d D
Cl17 Cl -0.0598(18) 0.2881(15) 0.3197(9) 0.268(12) Uiso 1 d D
Cl18 Cl -0.0218(15) 0.3770(12) 0.3880(7) 0.207(9) Uiso 1 d D
C207 C -0.0340(24) 0.6641(21) 0.9314(12) 0.124(19) Uiso 1 d D
H207 H -0.0607(24) 0.7064(21) 0.9568(12) 0.149 Uiso 1 calc R
Cl19 Cl -0.1086(17) 0.6132(16) 0.9243(9) 0.268(12) Uiso 1 d D
Cl20 Cl 0.0727(19) 0.5935(19) 0.9434(11) 0.341(17) Uiso 1 d D
Cl21 Cl -0.0201(19) 0.6999(15) 0.8738(9) 0.277(13) Uiso 1 d D
C208 C 0.2373(34) 0.0734(27) 0.2307(17) 0.532(106) Uiso 1 d D
H208 H 0.2452(34) 0.0192(27) 0.2210(17) 0.639 Uiso 1 calc R
Cl22 Cl 0.1840(25) 0.1454(23) 0.1891(11) 0.379(19) Uiso 1 d D
Cl23 Cl 0.3433(24) 0.0837(26) 0.2392(14) 0.446(24) Uiso 1 d D
Cl24 Cl 0.1650(32) 0.1078(33) 0.2845(13) 0.571(34) Uiso 1 d D
S3 S 0.7961(10) 0.8552(8) 0.0167(5) 0.100(4) Uiso 1 d DU
O1 O 0.8695(18) 0.7753(14) 0.0165(11) 0.127(12) Uiso 1 d DU
O2 O 0.7155(18) 0.8706(16) 0.0549(9) 0.123(12) Uiso 1 d DU
O3 O 0.8330(19) 0.9183(14) 0.0109(10) 0.109(11) Uiso 1 d DU
C209 C 0.7509(32) 0.8599(22) -0.0113(23) 0.261(29) Uiso 1 d DU
F1 F 0.7031(19) 0.8049(15) -0.0366(9) 0.128(10) Uiso 1 d DU
F2 F 0.6625(21) 0.9209(17) -0.0383(11) 0.163(13) Uiso 1 d DU
F3 F 0.7889(22) 0.8532(19) -0.0693(11) 0.182(14) Uiso 1 d DU
S4 S 0.7911(11) 0.8957(9) 0.4005(5) 0.124(5) Uiso 1 d DU
O4 O 0.7897(20) 0.9247(16) 0.3510(8) 0.112(11) Uiso 1 d DU
O5 O 0.8429(20) 0.8086(14) 0.4057(10) 0.122(12) Uiso 1 d DU
O6 O 0.6997(17) 0.9309(16) 0.4315(9) 0.116(11) Uiso 1 d DU
C210 C 0.8424(37) 0.9053(26) 0.4188(17) 0.176(24) Uiso 1 d DU
F4 F 0.9521(22) 0.8954(25) 0.4105(14) 0.232(19) Uiso 1 d DU
F5 F 0.8750(33) 0.8965(29) 0.4732(12) 0.297(26) Uiso 1 d DU
F6 F 0.8365(31) 0.9931(20) 0.4317(17) 0.292(25) Uiso 1 d DU

loop_
_atom_type_symbol
_atom_type_description
_atom_type_scat_dispersion_real
_atom_type_scat_dispersion_imag
_atom_type_scat_source
C C 0.0033 0.0016 'International Tables Vol C Tables 4.2.6.8 and 6.1.1.4'
H H 0.0000 0.0000 'International Tables Vol C Tables 4.2.6.8 and 6.1.1.4'
P P 0.1023 0.0942 'International Tables Vol C Tables 4.2.6.8 and 6.1.1.4'
S S 0.1246 0.1234 'International Tables Vol C Tables 4.2.6.8 and 6.1.1.4'
Fe Fe 0.3463 0.8444 'International Tables Vol C Tables 4.2.6.8 and 6.1.1.4'
Au Au -2.0133 8.8022 'International Tables Vol C Tables 4.2.6.8 and 6.1.1.4'
Cl Cl 0.1484 0.1585 'International Tables Vol C Tables 4.2.6.8 and 6.1.1.4'
O O 0.0106 0.0060 'International Tables Vol C Tables 4.2.6.8 and 6.1.1.4'
F F 0.0171 0.0103 'International Tables Vol C Tables 4.2.6.8 and 6.1.1.4'

loop_
_geom_angle_atom_site_label_1
_geom_angle_atom_site_label_2
_geom_angle_atom_site_label_3
_geom_angle
_geom_angle_publ_flag
P1 Au1 S1 173.1(3) y
P1 Au1 Au4 101.6(3) y
S1 Au1 Au4 84.5(2) y
P1 Au1 Au2 122.3(2) y
S1 Au1 Au2 51.1(2) y
Au4 Au1 Au2 134.83(6) y
P1 Au1 Au3 135.4(3) y
S1 Au1 Au3 46.0(2) y
Au4 Au1 Au3 93.59(5) y
Au2 Au1 Au3 63.23(5) y
P2 Au2 S1 174.2(3) y
P2 Au2 Au1 122.8(3) y
S1 Au2 Au1 51.4(2) y
P2 Au2 Au3 133.8(3) y
S1 Au2 Au3 46.0(2) y
Au1 Au2 Au3 63.27(5) y
P3 Au3 S1 169.6(3) y
P3 Au3 Au2 125.4(2) y
S1 Au3 Au2 45.8(2) y
P3 Au3 Au1 137.1(3) y
S1 Au3 Au1 46.0(2) y
Au2 Au3 Au1 53.49(4) y
P3 Au3 Au6 102.0(2) y
S1 Au3 Au6 87.8(2) y
Au2 Au3 Au6 131.38(6) y
Au1 Au3 Au6 85.69(5) y
P4 Au4 S2 171.6(3) y
P4 Au4 Au1 102.5(2) y
S2 Au4 Au1 85.8(2) y
P4 Au4 Au5 120.8(2) y
S2 Au4 Au5 50.8(2) y
Au1 Au4 Au5 136.38(7) y
P4 Au4 Au6 133.3(3) y
S2 Au4 Au6 45.3(2) y
Au1 Au4 Au6 91.74(6) y
Au5 Au4 Au6 62.96(5) y
P5 Au5 S2 173.7(3) y
P5 Au5 Au4 122.8(2) y
S2 Au5 Au4 52.2(2) y
P5 Au5 Au6 137.8(3) y
S2 Au5 Au6 45.8(2) y
Au4 Au5 Au6 63.82(5) y
P6 Au6 S2 167.6(3) y
P6 Au6 Au5 125.5(2) y
S2 Au6 Au5 45.7(2) y
P6 Au6 Au4 139.9(3) y
S2 Au6 Au4 46.3(2) y
Au5 Au6 Au4 53.22(4) y
P6 Au6 Au3 99.8(2) y
S2 Au6 Au3 90.9(2) y
Au5 Au6 Au3 133.50(6) y
Au4 Au6 Au3 86.49(5) y
Au2 S1 Au3 88.2(3) y
Au2 S1 Au1 77.6(2) y
Au3 S1 Au1 88.0(3) y
Au5 S2 Au6 88.5(3) y
Au5 S2 Au4 77.0(3) y
Au6 S2 Au4 88.3(3) y
C11 P1 C131 106.7(12) y
C11 P1 C21 102.7(13) y
C131 P1 C21 106.1(13) y
C11 P1 Au1 116.1(11) y
C131 P1 Au1 107.9(9) y
C21 P1 Au1 116.5(9) y
C136 P2 C31 107.0(13) y
C136 P2 C41 104.0(12) y
C31 P2 C41 106.3(12) y
C136 P2 Au2 110.9(9) y
C31 P2 Au2 114.2(9) y
C41 P2 Au2 113.7(9) y
C61 P3 C151 109.9(13) y
C61 P3 C51 106.3(12) y
C151 P3 C51 102.4(13) y
C61 P3 Au3 116.5(11) y
C151 P3 Au3 113.1(10) y
C51 P3 Au3 107.3(9) y
C71 P4 C81 103.0(11) y
C71 P4 C141 109.8(12) y
C81 P4 C141 105.6(12) y
C71 P4 Au4 112.5(10) y
C81 P4 Au4 115.4(9) y
C141 P4 Au4 110.1(9) y
C146 P5 C91 106.2(12) y
C146 P5 C101 104.2(11) y
C91 P5 C101 104.9(11) y
C146 P5 Au5 112.1(9) y
C91 P5 Au5 111.8(9) y
C101 P5 Au5 116.7(9) y
C156 P6 C111 110.6(13) y
C156 P6 C121 102.1(13) y
C111 P6 C121 104.9(12) y
C156 P6 Au6 112.2(11) y
C111 P6 Au6 118.1(9) y
C121 P6 Au6 107.3(9) y
C12 C11 C16 120.0 ?
C12 C11 P1 121.6(19) ?
C16 C11 P1 118.4(19) ?
C11 C12 C13 120.0 ?
C14 C13 C12 120.0 ?
C13 C14 C15 120.0 ?
C14 C15 C16 120.0 ?
C15 C16 C11 120.0 ?
C22 C21 C26 120.0 ?
C22 C21 P1 120.4(16) ?
C26 C21 P1 119.4(16) ?
C23 C22 C21 120.0 ?
C22 C23 C24 120.0 ?
C25 C24 C23 120.0 ?
C24 C25 C26 120.0 ?
C25 C26 C21 120.0 ?
C32 C31 C36 120.0 ?
C32 C31 P2 120.4(17) ?
C36 C31 P2 119.6(17) ?
C31 C32 C33 120.0 ?
C34 C33 C32 120.0 ?
C33 C34 C35 120.0 ?
C36 C35 C34 120.0 ?
C35 C36 C31 120.0 ?
C42 C41 C46 120.0 ?
C42 C41 P2 119.4(15) ?
C46 C41 P2 120.4(15) ?
C41 C42 C43 120.0 ?
C44 C43 C42 120.0 ?
C43 C44 C45 120.0 ?
C46 C45 C44 120.0 ?
C45 C46 C41 120.0 ?
C52 C51 C56 120.0 ?
C52 C51 P3 121.1(15) ?
C56 C51 P3 118.5(15) ?
C53 C52 C51 120.0 ?
C54 C53 C52 120.0 ?
C53 C54 C55 120.0 ?
C56 C55 C54 120.0 ?
C55 C56 C51 120.0 ?
C62 C61 C66 120.0 ?
C62 C61 P3 117.3(17) ?
C66 C61 P3 122.7(17) ?
C61 C62 C63 120.0 ?
C64 C63 C62 120.0 ?
C65 C64 C63 120.0 ?
C66 C65 C64 120.0 ?
C65 C66 C61 120.0 ?
C72 C71 C76 120.0 ?
C72 C71 P4 121.0(16) ?
C76 C71 P4 118.8(16) ?
C73 C72 C71 120.0 ?
C72 C73 C74 120.0 ?
C75 C74 C73 120.0 ?
C74 C75 C76 120.0 ?
C75 C76 C71 120.0 ?
C82 C81 C86 120.0 ?
C82 C81 P4 121.0(14) ?
C86 C81 P4 118.9(14) ?
C81 C82 C83 120.0 ?
C84 C83 C82 120.0 ?
C85 C84 C83 120.0 ?
C84 C85 C86 120.0 ?
C85 C86 C81 120.0 ?
C92 C91 C96 120.0 ?
C92 C91 P5 120.8(15) ?
C96 C91 P5 119.2(15) ?
C93 C92 C91 120.0 ?
C92 C93 C94 120.0 ?
C95 C94 C93 120.0 ?
C96 C95 C94 120.0 ?
C95 C96 C91 120.0 ?
C102 C101 C106 120.0 ?
C102 C101 P5 117.3(13) ?
C106 C101 P5 122.7(13) ?
C103 C102 C101 120.0 ?
C104 C103 C102 120.0 ?
C103 C104 C105 120.0 ?
C106 C105 C104 120.0 ?
C105 C106 C101 120.0 ?
C112 C111 C116 120.0 ?
C112 C111 P6 120.2(13) ?
C116 C111 P6 119.8(13) ?
C111 C112 C113 120.0 ?
C114 C113 C112 120.0 ?
C113 C114 C115 120.0 ?
C116 C115 C114 120.0 ?
C115 C116 C111 120.0 ?
C122 C121 C126 120.0 ?
C122 C121 P6 123.3(16) ?
C126 C121 P6 116.6(16) ?
C121 C122 C123 120.0 ?
C122 C123 C124 120.0 ?
C125 C124 C123 120.0 ?
C124 C125 C126 120.0 ?
C125 C126 C121 120.0 ?
C132 C131 C135 108.0 ?
C132 C131 P1 126.1(15) ?
C135 C131 P1 125.9(15) ?
C133 C132 C131 108.0 ?
C134 C133 C132 108.0 ?
C133 C134 C135 108.0 ?
C134 C135 C131 108.0 ?
C137 C136 C140 108.0 ?
C137 C136 P2 128.7(15) ?
C140 C136 P2 123.3(15) ?
C138 C137 C136 108.0 ?
C139 C138 C137 108.0 ?
C138 C139 C140 108.0 ?
C139 C140 C136 108.0 ?
C142 C141 C145 108.0 ?
C142 C141 P4 124.0(16) ?
C145 C141 P4 127.8(16) ?
C143 C142 C141 108.0 ?
C142 C143 C144 108.0 ?
C145 C144 C143 108.0 ?
C144 C145 C141 108.0 ?
C150 C146 C147 108.0 ?
C150 C146 P5 130.7(16) ?
C147 C146 P5 121.2(16) ?
C148 C147 C146 108.0 ?
C149 C148 C147 108.0 ?
C150 C149 C148 108.0 ?
C149 C150 C146 108.0 ?
C152 C151 C155 108.0 ?
C152 C151 P3 130.4(17) ?
C155 C151 P3 121.5(17) ?
C151 C152 C153 108.0 ?
C154 C153 C152 108.0 ?
C155 C154 C153 108.0 ?
C154 C155 C151 108.0 ?
C157 C156 C160 108.0 ?
C157 C156 P6 122.5(19) ?
C160 C156 P6 129.3(19) ?
C156 C157 C158 108.0 ?
C159 C158 C157 108.0 ?
C160 C159 C158 108.0 ?
C159 C160 C156 108.0 ?
Cl2 C201 Cl3 107.9(17) ?
Cl2 C201 Cl1 104.8(16) ?
Cl3 C201 Cl1 104.7(16) ?
Cl5 C202 Cl4 106.2(17) ?
Cl5 C202 Cl6 105.8(16) ?
Cl4 C202 Cl6 104.0(16) ?
Cl8 C203 Cl7 105.5(16) ?
Cl8 C203 Cl9 108.4(15) ?
Cl7 C203 Cl9 106.1(15) ?
Cl11 C204 Cl10 102.4(17) ?
Cl11 C204 Cl12 104.7(17) ?
Cl10 C204 Cl12 102.4(16) ?
Cl14 C205 Cl13 107.7(20) ?
Cl14 C205 Cl15 102.5(18) ?
Cl13 C205 Cl15 104.5(19) ?
Cl17 C206 Cl16 105.5(20) ?
Cl17 C206 Cl18 105.0(19) ?
Cl16 C206 Cl18 105.3(20) ?
Cl20 C207 Cl19 104.9(19) ?
Cl20 C207 Cl21 108.6(19) ?
Cl19 C207 Cl21 103.3(18) ?
Cl23 C208 Cl22 104.9(21) ?
Cl23 C208 Cl24 104.7(21) ?
Cl22 C208 Cl24 103.8(21) ?
C209 S3 O3 108.2(24) ?
C209 S3 O1 109.6(25) ?
O3 S3 O1 115.2(14) ?
C209 S3 O2 92.3(25) ?
O3 S3 O2 114.5(14) ?
O1 S3 O2 114.4(14) ?
F2 C209 F3 73.9(30) ?
F2 C209 F1 74.5(30) ?
F3 C209 F1 73.6(29) ?
F2 C209 S3 143.7(39) ?
F3 C209 S3 123.3(35) ?
F1 C209 S3 138.1(36) ?
C210 S4 O4 112.2(26) ?
C210 S4 O6 105.7(24) ?
O4 S4 O6 115.3(14) ?
C210 S4 O5 89.3(25) ?
O4 S4 O5 115.7(14) ?
O6 S4 O5 115.1(14) ?
F4 C210 F6 77.9(33) ?
F4 C210 F5 76.8(32) ?
F6 C210 F5 76.9(32) ?
F4 C210 S4 139.4(40) ?
F6 C210 S4 122.4(37) ?
F5 C210 S4 138.1(42) ?

loop_
_geom_bond_atom_site_label_1
_geom_bond_atom_site_label_2
_geom_bond_distance
_geom_bond_publ_flag
Au1 P1 2.250(10) y
Au1 S1 2.337(9) y
Au1 Au4 2.905(2) y
Au1 Au2 2.922(2) y
Au1 Au3 3.247(2) y
Au2 P2 2.266(9) y
Au2 S1 2.328(8) y
Au2 Au3 3.246(2) y
Au3 P3 2.262(10) y
Au3 S1 2.338(9) y
Au3 Au6 3.283(2) y
Au4 P4 2.282(10) y
Au4 S2 2.368(9) y
Au4 Au5 2.920(2) y
Au4 Au6 3.272(2) y
Au5 P5 2.269(9) y
Au5 S2 2.324(9) y
Au5 Au6 3.247(2) y
Au6 P6 2.270(10) y
Au6 S2 2.328(9) y
P1 C11 1.76(2) y
P1 C131 1.84(2) y
P1 C21 1.84(2) y
P2 C136 1.75(2) y
P2 C31 1.77(2) y
P2 C41 1.80(2) y
P3 C61 1.75(2) y
P3 C151 1.81(2) y
P3 C51 1.83(2) y
P4 C71 1.76(2) y
P4 C81 1.81(2) y
P4 C141 1.81(2) y
P5 C146 1.72(2) y
P5 C91 1.78(2) y
P5 C101 1.82(2) y
P6 C156 1.77(2) y
P6 C111 1.79(2) y
P6 C121 1.80(2) y
C11 C12 1.39 ?
C11 C16 1.39 ?
C12 C13 1.39 ?
C13 C14 1.39 ?
C14 C15 1.39 ?
C15 C16 1.39 ?
C21 C22 1.39 ?
C21 C26 1.39 ?
C22 C23 1.39 ?
C23 C24 1.39 ?
C24 C25 1.39 ?
C25 C26 1.39 ?
C31 C32 1.39 ?
C31 C36 1.39 ?
C32 C33 1.39 ?
C33 C34 1.39 ?
C34 C35 1.39 ?
C35 C36 1.39 ?
C41 C42 1.39 ?
C41 C46 1.39 ?
C42 C43 1.39 ?
C43 C44 1.39 ?
C44 C45 1.39 ?
C45 C46 1.39 ?
C51 C52 1.39 ?
C51 C56 1.39 ?
C52 C53 1.39 ?
C53 C54 1.39 ?
C54 C55 1.39 ?
C55 C56 1.39 ?
C61 C62 1.39 ?
C61 C66 1.39 ?
C62 C63 1.39 ?
C63 C64 1.39 ?
C64 C65 1.39 ?
C65 C66 1.39 ?
C71 C72 1.39 ?
C71 C76 1.39 ?
C72 C73 1.39 ?
C73 C74 1.39 ?
C74 C75 1.39 ?
C75 C76 1.39 ?
C81 C82 1.39 ?
C81 C86 1.39 ?
C82 C83 1.39 ?
C83 C84 1.39 ?
C84 C85 1.39 ?
C85 C86 1.39 ?
C91 C92 1.39 ?
C91 C96 1.39 ?
C92 C93 1.39 ?
C93 C94 1.39 ?
C94 C95 1.39 ?
C95 C96 1.39 ?
C101 C102 1.39 ?
C101 C106 1.39 ?
C102 C103 1.39 ?
C103 C104 1.39 ?
C104 C105 1.39 ?
C105 C106 1.39 ?
C111 C112 1.39 ?
C111 C116 1.39 ?
C112 C113 1.39 ?
C113 C114 1.39 ?
C114 C115 1.39 ?
C115 C116 1.39 ?
C121 C122 1.39 ?
C121 C126 1.39 ?
C122 C123 1.39 ?
C123 C124 1.39 ?
C124 C125 1.39 ?
C125 C126 1.39 ?
C131 C132 1.42 ?
C131 C135 1.42 ?
C132 C133 1.42 ?
C133 C134 1.42 ?
C134 C135 1.42 ?
C136 C137 1.42 ?
C136 C140 1.42 ?
C137 C138 1.42 ?
C138 C139 1.42 ?
C139 C140 1.42 ?
C141 C142 1.42 ?
C141 C145 1.42 ?
C142 C143 1.42 ?
C143 C144 1.42 ?
C144 C145 1.42 ?
C146 C150 1.42 ?
C146 C147 1.42 ?
C147 C148 1.42 ?
C148 C149 1.42 ?
C149 C150 1.42 ?
C151 C152 1.42 ?
C151 C155 1.42 ?
C152 C153 1.42 ?
C153 C154 1.42 ?
C154 C155 1.42 ?
C156 C157 1.42 ?
C156 C160 1.42 ?
C157 C158 1.42 ?
C158 C159 1.42 ?
C159 C160 1.42 ?
C201 Cl2 1.74(3) ?
C201 Cl3 1.75(3) ?
C201 Cl1 1.76(3) ?
C202 Cl5 1.73(3) ?
C202 Cl4 1.75(2) ?
C202 Cl6 1.76(2) ?
C203 Cl8 1.72(2) ?
C203 Cl7 1.75(2) ?
C203 Cl9 1.76(2) ?
C204 Cl11 1.74(3) ?
C204 Cl10 1.77(3) ?
C204 Cl12 1.78(3) ?
C205 Cl14 1.75(3) ?
C205 Cl13 1.76(3) ?
C205 Cl15 1.75(3) ?
C206 Cl17 1.73(3) ?
C206 Cl16 1.75(3) ?
C206 Cl18 1.76(3) ?
C207 Cl20 1.71(3) ?
C207 Cl19 1.75(3) ?
C207 Cl21 1.75(3) ?
C208 Cl23 1.73(3) ?
C208 Cl22 1.75(3) ?
C208 Cl24 1.75(3) ?
S3 C209 1.07(7) ?
S3 O3 1.47(2) ?
S3 O1 1.47(2) ?
S3 O2 1.49(2) ?
C209 F2 1.63(5) ?
C209 F3 1.65(5) ?
C209 F1 1.65(5) ?
S4 C210 1.04(7) ?
S4 O4 1.47(2) ?
S4 O6 1.49(2) ?
S4 O5 1.51(2) ?
C210 F4 1.60(5) ?
C210 F6 1.63(5) ?
C210 F5 1.63(5) ?
